data_2220299
loop_
_publ_author_name
'Broker, Grant A.'
'Tiekink, Edward R. T.'

_publ_section_title
;[<i>O</i>-Ethyl
 <i>N</i>-(4-nitrophenyl)thiocarbamato-\k<i>S</i>](tri-<i>p</i>-tolylphosphine-\k<i>P</i>)gold(I)
;
_journal_coeditor_code NG2516
_journal_issue 12
_journal_name_full 'Acta Crystallographica Section E'
_journal_page_first m1582
_journal_paper_doi 10.1107/S1600536808038257
_journal_volume 64
_journal_year 2008
_chemical_formula_iupac '[Au (C9 H9 N2 O3 S) (C21 H21 P)]'
_chemical_formula_moiety 'C30 H30 Au N2 O3 P S'
_chemical_formula_sum 'C30 H30 Au N2 O3 P S'
_chemical_formula_weight 726.56
_chemical_name_systematic
;[<i>O</i>-Ethyl
 <i>N</i>-(4-nitrophenyl)thiocarbamato-\k<i>S</i>](tri-<i>p</i>-
tolylphosphine-\k<i>P</i>)gold(I)
;
_space_group_IT_number 9
_symmetry_cell_setting monoclinic
_symmetry_space_group_name_Hall 'C -2yc'
_symmetry_space_group_name_H-M 'C 1 c 1'
_atom_sites_solution_hydrogens geom
_atom_sites_solution_primary direct
_atom_sites_solution_secondary difmap
_audit_creation_method SHELXL-97
_cell_angle_alpha 90
_cell_angle_beta 112.78(3)
_cell_angle_gamma 90
_cell_formula_units_Z 4
_cell_length_a 16.622(3)
_cell_length_b 18.307(4)
_cell_length_c 10.094(2)
_cell_measurement_reflns_used 6817
_cell_measurement_temperature 173(2)
_cell_measurement_theta_max 30.4
_cell_measurement_theta_min 2.4
_cell_volume 2832.0(12)
_computing_cell_refinement 'CrystalClear (Rigaku/MSC, 2005)'
_computing_data_collection 'CrystalClear (Rigaku/MSC, 2005)'
_computing_data_reduction 'CrystalClear (Rigaku/MSC, 2005)'
_computing_molecular_graphics 'ORTEPII (Johnson, 1976)'
_computing_publication_material 'SHELXL97 (Sheldrick, 2008)'
_computing_structure_refinement 'SHELXL97 (Sheldrick, 2008)'
_computing_structure_solution 'SHELXS97 (Sheldrick, 2008)'
_diffrn_ambient_temperature 173(2)
_diffrn_measured_fraction_theta_full 0.997
_diffrn_measured_fraction_theta_max 0.997
_diffrn_measurement_device_type 'Rigaku AFC12\K/SATURN724'
_diffrn_measurement_method \w
_diffrn_radiation_monochromator graphite
_diffrn_radiation_source 'fine-focus sealed tube'
_diffrn_radiation_type MoK\a
_diffrn_radiation_wavelength 0.71070
_diffrn_reflns_av_R_equivalents 0.059
_diffrn_reflns_av_sigmaI/netI 0.082
_diffrn_reflns_limit_h_max 20
_diffrn_reflns_limit_h_min -20
_diffrn_reflns_limit_k_max 22
_diffrn_reflns_limit_k_min -22
_diffrn_reflns_limit_l_max 10
_diffrn_reflns_limit_l_min -12
_diffrn_reflns_number 9217
_diffrn_reflns_theta_full 26.5
_diffrn_reflns_theta_max 26.5
_diffrn_reflns_theta_min 2.4
_diffrn_standards_decay_% '< 1'
_diffrn_standards_interval_count 0
_diffrn_standards_number 0
_exptl_absorpt_coefficient_mu 5.359
_exptl_absorpt_correction_T_max 1.000
_exptl_absorpt_correction_T_min 0.739
_exptl_absorpt_correction_type multi-scan
_exptl_absorpt_process_details '(ABSCOR; Higashi, 1995)'
_exptl_crystal_colour yellow
_exptl_crystal_density_diffrn 1.704
_exptl_crystal_density_method 'not measured'
_exptl_crystal_description prism
_exptl_crystal_F_000 1432
_exptl_crystal_size_max 0.15
_exptl_crystal_size_mid 0.12
_exptl_crystal_size_min 0.05
_refine_diff_density_max 1.37
_refine_diff_density_min -2.40
_refine_ls_abs_structure_details 'Flack (1983), 1980 Friedel pairs'
_refine_ls_abs_structure_Flack 0.008(11)
_refine_ls_extinction_method none
_refine_ls_goodness_of_fit_ref 1.06
_refine_ls_hydrogen_treatment constr
_refine_ls_matrix_type full
_refine_ls_number_parameters 346
_refine_ls_number_reflns 4917
_refine_ls_number_restraints 2
_refine_ls_restrained_S_all 1.06
_refine_ls_R_factor_all 0.051
_refine_ls_R_factor_gt 0.048
_refine_ls_shift/su_max_lt 0.001
_refine_ls_shift/su_mean 0.000
_refine_ls_structure_factor_coef Fsqd
_refine_ls_weighting_details 'calc w=1/[\s^2^(Fo^2^)+(0.0306P)^2^+5.5648P] where P=(Fo^2^+2Fc^2^)/3'
_refine_ls_weighting_scheme calc
_refine_ls_wR_factor_gt 0.097
_refine_ls_wR_factor_ref 0.099
_reflns_number_gt 4682
_reflns_number_total 4917
_reflns_threshold_expression I>2\s(I)
_cod_data_source_file ng2516.cif
_cod_data_source_block I
_cod_original_cell_volume 2832.0(10)
_cod_original_sg_symbol_H-M 'C c'
_cod_database_code 2220299
_cod_database_fobs_code 2220299

loop_
_symmetry_equiv_pos_as_xyz
'x, y, z'
'x, -y, z+1/2'
'x+1/2, y+1/2, z'
'x+1/2, -y+1/2, z+1/2'

loop_
_atom_site_type_symbol
_atom_site_label
_atom_site_fract_x
_atom_site_fract_y
_atom_site_fract_z
_atom_site_U_iso_or_equiv
_atom_site_adp_type
_atom_site_calc_flag
_atom_site_refinement_flags
_atom_site_occupancy
Au Au 0.49939(4) 0.473591(16) 0.74925(5) 0.03122(11) Uani d . 1
S S1 0.59961(18) 0.56583(13) 0.8436(3) 0.0367(6) Uani d . 1
P P1 0.39053(16) 0.39085(13) 0.6519(3) 0.0270(5) Uani d . 1
O O1 0.7581(5) 0.5885(4) 0.8868(7) 0.0355(16) Uani d . 1
O O2 0.5347(7) 0.2127(6) 1.0596(12) 0.055(3) Uani d . 1
O O3 0.5424(7) 0.1666(5) 0.8655(11) 0.074(3) Uani d . 1
N N1 0.7339(6) 0.4654(4) 0.8938(9) 0.032(2) Uani d . 1
N N2 0.5563(7) 0.2152(6) 0.9524(12) 0.049(3) Uani d . 1
C C1 0.6860(6) 0.4052(5) 0.9059(12) 0.030(2) Uani d . 1
C C2 0.6591(6) 0.3981(6) 1.0185(11) 0.031(2) Uani d . 1
H H2A 0.6693 0.4371 1.0851 0.037 Uiso calc R 1
C C3 0.6179(7) 0.3364(6) 1.0369(11) 0.035(2) Uani d . 1
H H3A 0.6012 0.3317 1.1166 0.042 Uiso calc R 1
C C4 0.6014(7) 0.2813(6) 0.9367(12) 0.031(2) Uani d . 1
C C5 0.6258(7) 0.2864(6) 0.8200(12) 0.037(2) Uani d . 1
H H5A 0.6141 0.2479 0.7521 0.044 Uiso calc R 1
C C6 0.6674(7) 0.3490(6) 0.8060(11) 0.035(2) Uani d . 1
H H6A 0.6839 0.3540 0.7262 0.042 Uiso calc R 1
C C7 0.7041(7) 0.5312(5) 0.8757(11) 0.031(2) Uani d . 1
C C8 0.8498(7) 0.5729(7) 0.9210(12) 0.046(3) Uani d . 1
H H8A 0.8685 0.5323 0.9913 0.055 Uiso calc R 1
H H8B 0.8849 0.6165 0.9665 0.055 Uiso calc R 1
C C9 0.8674(9) 0.5524(8) 0.7904(14) 0.052(3) Uani d . 1
H H9A 0.9298 0.5423 0.8188 0.079 Uiso calc R 1
H H9B 0.8504 0.5929 0.7214 0.079 Uiso calc R 1
H H9C 0.8337 0.5088 0.7458 0.079 Uiso calc R 1
C C10 0.2983(7) 0.4272(5) 0.5037(11) 0.029(2) Uani d . 1
C C11 0.2704(7) 0.4981(6) 0.5072(13) 0.041(3) Uani d . 1
H H11A 0.3001 0.5274 0.5895 0.050 Uiso calc R 1
C C12 0.2010(8) 0.5276(5) 0.3950(13) 0.042(3) Uani d . 1
H H12A 0.1827 0.5760 0.4029 0.050 Uiso calc R 1
C C13 0.1572(8) 0.4879(7) 0.2704(12) 0.038(3) Uani d . 1
C C14 0.1839(9) 0.4159(6) 0.2679(12) 0.050(3) Uani d . 1
H H14A 0.1525 0.3860 0.1876 0.060 Uiso calc R 1
C C15 0.2548(9) 0.3868(6) 0.3790(13) 0.053(3) Uani d . 1
H H15A 0.2742 0.3389 0.3705 0.063 Uiso calc R 1
C C16 0.0830(10) 0.5201(7) 0.1453(14) 0.059(4) Uani d . 1
H H16A 0.0825 0.4991 0.0556 0.088 Uiso calc R 1
H H16B 0.0902 0.5731 0.1441 0.088 Uiso calc R 1
H H16C 0.0277 0.5088 0.1545 0.088 Uiso calc R 1
C C17 0.3478(6) 0.3540(5) 0.7770(10) 0.028(2) Uani d . 1
C C18 0.2710(7) 0.3149(6) 0.7351(11) 0.038(2) Uani d . 1
H H18A 0.2356 0.3105 0.6357 0.045 Uiso calc R 1
C C19 0.2448(7) 0.2826(6) 0.8332(12) 0.038(2) Uani d . 1
H H19A 0.1913 0.2565 0.8008 0.045 Uiso calc R 1
C C20 0.2947(8) 0.2870(6) 0.9794(11) 0.039(3) Uani d . 1
C C21 0.3698(7) 0.3280(6) 1.0242(11) 0.036(2) Uani d . 1
H H21A 0.4037 0.3329 1.1241 0.043 Uiso calc R 1
C C22 0.3968(6) 0.3624(6) 0.9264(11) 0.037(2) Uani d . 1
H H22A 0.4481 0.3915 0.9593 0.044 Uiso calc R 1
C C23 0.2631(9) 0.2489(7) 1.0866(13) 0.054(3) Uani d . 1
H H23A 0.3121 0.2438 1.1796 0.081 Uiso calc R 1
H H23B 0.2402 0.2004 1.0500 0.081 Uiso calc R 1
H H23C 0.2170 0.2782 1.0985 0.081 Uiso calc R 1
C C24 0.4231(6) 0.3135(5) 0.5721(10) 0.025(2) Uani d . 1
C C25 0.4745(7) 0.3277(6) 0.4931(11) 0.037(2) Uani d . 1
H H25A 0.4953 0.3758 0.4900 0.044 Uiso calc R 1
C C26 0.4948(7) 0.2714(6) 0.4193(11) 0.036(2) Uani d . 1
H H26A 0.5285 0.2818 0.3642 0.043 Uiso calc R 1
C C27 0.4667(10) 0.1993(7) 0.4240(15) 0.041(3) Uani d . 1
C C28 0.4187(8) 0.1867(7) 0.5063(14) 0.044(3) Uani d . 1
H H28A 0.4002 0.1383 0.5129 0.053 Uiso calc R 1
C C29 0.3960(7) 0.2420(6) 0.5805(12) 0.036(2) Uani d . 1
H H29A 0.3626 0.2313 0.6360 0.043 Uiso calc R 1
C C30 0.4884(10) 0.1410(7) 0.3408(14) 0.058(3) Uani d . 1
H H30A 0.4559 0.0965 0.3420 0.087 Uiso calc R 1
H H30B 0.5511 0.1308 0.3842 0.087 Uiso calc R 1
H H30C 0.4725 0.1572 0.2413 0.087 Uiso calc R 1

loop_
_atom_site_aniso_label
_atom_site_aniso_U_11
_atom_site_aniso_U_22
_atom_site_aniso_U_33
_atom_site_aniso_U_12
_atom_site_aniso_U_13
_atom_site_aniso_U_23
Au 0.03049(18) 0.03164(17) 0.03174(19) -0.0017(2) 0.01226(14) 0.0001(2)
S1 0.0368(14) 0.0270(11) 0.0499(16) -0.0055(11) 0.0207(13) -0.0056(11)
P1 0.0262(13) 0.0295(12) 0.0239(13) -0.0029(10) 0.0083(11) 0.0002(10)
O1 0.036(4) 0.036(4) 0.035(4) -0.005(3) 0.015(3) 0.000(3)
O2 0.059(7) 0.052(6) 0.061(7) -0.001(5) 0.032(6) 0.022(5)
O3 0.091(8) 0.051(5) 0.070(7) -0.019(6) 0.021(6) 0.001(5)
N1 0.030(5) 0.031(4) 0.030(5) -0.007(4) 0.006(4) -0.007(4)
N2 0.037(6) 0.047(6) 0.042(7) -0.006(5) -0.007(5) 0.008(5)
C1 0.029(5) 0.028(5) 0.032(6) 0.007(4) 0.011(5) 0.004(4)
C2 0.029(6) 0.033(5) 0.030(6) 0.003(4) 0.012(5) 0.003(4)
C3 0.033(6) 0.048(6) 0.022(5) 0.009(5) 0.008(5) 0.010(5)
C4 0.021(5) 0.035(6) 0.035(6) 0.001(5) 0.009(5) 0.004(5)
C5 0.033(6) 0.032(5) 0.047(7) -0.010(5) 0.018(5) -0.013(5)
C6 0.044(6) 0.040(6) 0.027(6) 0.003(5) 0.019(5) -0.002(5)
C7 0.033(6) 0.035(5) 0.025(5) -0.018(4) 0.012(5) -0.001(4)
C8 0.036(6) 0.060(7) 0.036(6) -0.020(6) 0.008(5) -0.002(5)
C9 0.049(8) 0.056(8) 0.049(8) -0.011(7) 0.015(7) -0.002(7)
C10 0.034(6) 0.027(5) 0.029(6) 0.000(4) 0.017(5) 0.002(4)
C11 0.042(7) 0.030(5) 0.046(7) 0.002(5) 0.010(6) -0.002(5)
C12 0.049(7) 0.024(5) 0.042(7) 0.003(5) 0.006(6) -0.003(4)
C13 0.036(6) 0.046(6) 0.031(6) 0.007(5) 0.013(5) 0.011(5)
C14 0.068(9) 0.041(6) 0.026(6) 0.016(6) 0.001(6) -0.006(5)
C15 0.067(9) 0.028(5) 0.049(7) 0.007(6) 0.008(7) -0.008(5)
C16 0.077(10) 0.050(7) 0.046(8) 0.028(7) 0.021(8) 0.009(6)
C17 0.030(5) 0.039(5) 0.021(5) 0.007(4) 0.016(5) 0.010(4)
C18 0.033(6) 0.052(6) 0.025(5) -0.008(5) 0.009(5) -0.001(5)
C19 0.031(6) 0.043(6) 0.038(6) -0.006(5) 0.012(5) 0.005(5)
C20 0.052(7) 0.041(6) 0.024(6) -0.003(5) 0.014(5) -0.001(5)
C21 0.040(6) 0.036(5) 0.032(6) 0.009(5) 0.013(5) -0.004(4)
C22 0.024(5) 0.051(6) 0.033(6) 0.002(5) 0.009(5) 0.000(5)
C23 0.068(9) 0.059(8) 0.043(7) 0.006(7) 0.032(7) 0.014(6)
C24 0.019(5) 0.029(5) 0.024(5) -0.005(4) 0.004(4) 0.005(4)
C25 0.038(6) 0.036(5) 0.044(6) -0.006(5) 0.025(6) 0.006(5)
C26 0.044(6) 0.039(6) 0.036(6) 0.005(5) 0.029(5) 0.002(5)
C27 0.047(8) 0.035(6) 0.039(8) 0.013(6) 0.015(7) 0.008(5)
C28 0.049(8) 0.048(7) 0.044(8) 0.005(6) 0.025(7) 0.002(6)
C29 0.036(6) 0.036(6) 0.037(6) -0.001(5) 0.015(5) 0.005(5)
C30 0.080(10) 0.049(7) 0.051(8) 0.010(7) 0.032(8) -0.003(6)

loop_
_atom_type_symbol
_atom_type_description
_atom_type_scat_dispersion_real
_atom_type_scat_dispersion_imag
_atom_type_scat_source
C C 0.0033 0.0016 'International Tables Vol C Tables 4.2.6.8 and 6.1.1.4'
H H 0.0000 0.0000 'International Tables Vol C Tables 4.2.6.8 and 6.1.1.4'
N N 0.0061 0.0033 'International Tables Vol C Tables 4.2.6.8 and 6.1.1.4'
O O 0.0106 0.0060 'International Tables Vol C Tables 4.2.6.8 and 6.1.1.4'
P P 0.1023 0.0942 'International Tables Vol C Tables 4.2.6.8 and 6.1.1.4'
S S 0.1246 0.1234 'International Tables Vol C Tables 4.2.6.8 and 6.1.1.4'
Au Au -2.0133 8.8022 'International Tables Vol C Tables 4.2.6.8 and 6.1.1.4'

loop_
_geom_angle_atom_site_label_1
_geom_angle_atom_site_label_2
_geom_angle_atom_site_label_3
_geom_angle
P1 Au S1 174.54(10)
C7 S1 Au 108.4(3)
C17 P1 C10 106.3(5)
C17 P1 C24 106.6(4)
C10 P1 C24 102.9(4)
C17 P1 Au 114.2(4)
C10 P1 Au 113.1(3)
C24 P1 Au 112.8(3)
C7 O1 C8 117.8(8)
C7 N1 C1 123.4(9)
O3 N2 O2 123.8(11)
O3 N2 C4 119.5(11)
O2 N2 C4 116.7(11)
C2 C1 C6 118.4(9)
C2 C1 N1 121.7(10)
C6 C1 N1 119.8(9)
C3 C2 C1 121.9(10)
C3 C2 H2A 119.1
C1 C2 H2A 119.1
C2 C3 C4 118.1(9)
C2 C3 H3A 120.9
C4 C3 H3A 120.9
C3 C4 C5 122.1(10)
C3 C4 N2 119.4(10)
C5 C4 N2 118.5(10)
C6 C5 C4 117.9(10)
C6 C5 H5A 121.0
C4 C5 H5A 121.0
C5 C6 C1 121.5(9)
C5 C6 H6A 119.3
C1 C6 H6A 119.3
N1 C7 O1 120.3(10)
N1 C7 S1 131.5(8)
O1 C7 S1 108.1(7)
O1 C8 C9 112.5(9)
O1 C8 H8A 109.1
C9 C8 H8A 109.1
O1 C8 H8B 109.1
C9 C8 H8B 109.1
H8A C8 H8B 107.8
C8 C9 H9A 109.5
C8 C9 H9B 109.5
H9A C9 H9B 109.5
C8 C9 H9C 109.5
H9A C9 H9C 109.5
H9B C9 H9C 109.5
C11 C10 C15 117.3(10)
C11 C10 P1 120.7(8)
C15 C10 P1 122.0(8)
C12 C11 C10 121.9(10)
C12 C11 H11A 119.0
C10 C11 H11A 119.0
C11 C12 C13 121.3(10)
C11 C12 H12A 119.3
C13 C12 H12A 119.3
C12 C13 C14 116.8(10)
C12 C13 C16 121.9(11)
C14 C13 C16 121.3(12)
C15 C14 C13 121.9(11)
C15 C14 H14A 119.1
C13 C14 H14A 119.1
C14 C15 C10 120.6(10)
C14 C15 H15A 119.7
C10 C15 H15A 119.7
C13 C16 H16A 109.5
C13 C16 H16B 109.5
H16A C16 H16B 109.5
C13 C16 H16C 109.5
H16A C16 H16C 109.5
H16B C16 H16C 109.5
C18 C17 C22 117.6(8)
C18 C17 P1 123.3(8)
C22 C17 P1 119.0(8)
C19 C18 C17 121.4(10)
C19 C18 H18A 119.3
C17 C18 H18A 119.3
C18 C19 C20 121.4(10)
C18 C19 H19A 119.3
C20 C19 H19A 119.3
C21 C20 C19 118.3(10)
C21 C20 C23 122.0(10)
C19 C20 C23 119.7(11)
C20 C21 C22 121.2(10)
C20 C21 H21A 119.4
C22 C21 H21A 119.4
C21 C22 C17 119.9(10)
C21 C22 H22A 120.0
C17 C22 H22A 120.0
C20 C23 H23A 109.5
C20 C23 H23B 109.5
H23A C23 H23B 109.5
C20 C23 H23C 109.5
H23A C23 H23C 109.5
H23B C23 H23C 109.5
C29 C24 C25 119.5(9)
C29 C24 P1 123.0(8)
C25 C24 P1 117.4(7)
C26 C25 C24 119.7(9)
C26 C25 H25A 120.1
C24 C25 H25A 120.1
C25 C26 C27 121.7(9)
C25 C26 H26A 119.2
C27 C26 H26A 119.2
C28 C27 C26 117.1(12)
C28 C27 C30 123.1(13)
C26 C27 C30 119.9(11)
C27 C28 C29 122.9(12)
C27 C28 H28A 118.5
C29 C28 H28A 118.5
C24 C29 C28 119.0(10)
C24 C29 H29A 120.5
C28 C29 H29A 120.5
C27 C30 H30A 109.5
C27 C30 H30B 109.5
H30A C30 H30B 109.5
C27 C30 H30C 109.5
H30A C30 H30C 109.5
H30B C30 H30C 109.5

loop_
_geom_bond_atom_site_label_1
_geom_bond_atom_site_label_2
_geom_bond_distance
Au P1 2.271(3)
Au S1 2.303(3)
S1 C7 1.757(11)
P1 C17 1.801(9)
P1 C10 1.804(11)
P1 C24 1.813(10)
O1 C7 1.358(11)
O1 C8 1.454(13)
O2 N2 1.266(15)
O3 N2 1.207(14)
N1 C7 1.287(12)
N1 C1 1.392(12)
N2 C4 1.464(15)
C1 C2 1.380(13)
C1 C6 1.389(14)
C2 C3 1.371(15)
C2 H2A 0.9500
C3 C4 1.378(16)
C3 H3A 0.9500
C4 C5 1.390(14)
C5 C6 1.374(14)
C5 H5A 0.9500
C6 H6A 0.9500
C8 C9 1.505(16)
C8 H8A 0.9900
C8 H8B 0.9900
C9 H9A 0.9800
C9 H9B 0.9800
C9 H9C 0.9800
C10 C11 1.384(14)
C10 C15 1.396(15)
C11 C12 1.376(16)
C11 H11A 0.9500
C12 C13 1.389(16)
C12 H12A 0.9500
C13 C14 1.395(15)
C13 C16 1.502(17)
C14 C15 1.380(17)
C14 H14A 0.9500
C15 H15A 0.9500
C16 H16A 0.9800
C16 H16B 0.9800
C16 H16C 0.9800
C17 C18 1.380(14)
C17 C22 1.417(14)
C18 C19 1.361(13)
C18 H18A 0.9500
C19 C20 1.388(15)
C19 H19A 0.9500
C20 C21 1.375(16)
C20 C23 1.540(14)
C21 C22 1.384(14)
C21 H21A 0.9500
C22 H22A 0.9500
C23 H23A 0.9800
C23 H23B 0.9800
C23 H23C 0.9800
C24 C29 1.397(13)
C24 C25 1.400(12)
C25 C26 1.388(14)
C25 H25A 0.9500
C26 C27 1.407(17)
C26 H26A 0.9500
C27 C28 1.376(18)
C27 C30 1.487(17)
C28 C29 1.396(16)
C28 H28A 0.9500
C29 H29A 0.9500
C30 H30A 0.9800
C30 H30B 0.9800
C30 H30C 0.9800

loop_
_geom_torsion_atom_site_label_1
_geom_torsion_atom_site_label_2
_geom_torsion_atom_site_label_3
_geom_torsion_atom_site_label_4
_geom_torsion
P1 Au S1 C7 -170.4(10)
S1 Au P1 C17 -86.1(11)
S1 Au P1 C10 35.6(12)
S1 Au P1 C24 151.9(10)
C7 N1 C1 C2 -63.7(14)
C7 N1 C1 C6 119.0(11)
C6 C1 C2 C3 2.6(15)
N1 C1 C2 C3 -174.8(9)
C1 C2 C3 C4 -1.9(15)
C2 C3 C4 C5 0.6(16)
C2 C3 C4 N2 -179.0(9)
O3 N2 C4 C3 -179.4(11)
O2 N2 C4 C3 0.1(16)
O3 N2 C4 C5 0.9(16)
O2 N2 C4 C5 -179.6(10)
C3 C4 C5 C6 -0.2(16)
N2 C4 C5 C6 179.5(10)
C4 C5 C6 C1 1.0(17)
C2 C1 C6 C5 -2.1(16)
N1 C1 C6 C5 175.3(10)
C1 N1 C7 O1 169.9(9)
C1 N1 C7 S1 -7.1(16)
C8 O1 C7 N1 -0.7(13)
C8 O1 C7 S1 176.9(7)
Au S1 C7 N1 -21.9(11)
Au S1 C7 O1 160.9(5)
C7 O1 C8 C9 83.3(12)
C17 P1 C10 C11 87.5(9)
C24 P1 C10 C11 -160.6(8)
Au P1 C10 C11 -38.6(9)
C17 P1 C10 C15 -95.5(10)
C24 P1 C10 C15 16.3(10)
Au P1 C10 C15 138.4(9)
C15 C10 C11 C12 2.0(17)
P1 C10 C11 C12 179.2(9)
C10 C11 C12 C13 -2.1(18)
C11 C12 C13 C14 3.3(18)
C11 C12 C13 C16 -178.2(11)
C12 C13 C14 C15 -4.9(19)
C16 C13 C14 C15 176.6(12)
C13 C14 C15 C10 5(2)
C11 C10 C15 C14 -3.5(18)
P1 C10 C15 C14 179.4(10)
C10 P1 C17 C18 41.1(10)
C24 P1 C17 C18 -68.2(9)
Au P1 C17 C18 166.5(8)
C10 P1 C17 C22 -141.8(8)
C24 P1 C17 C22 108.9(9)
Au P1 C17 C22 -16.5(9)
C22 C17 C18 C19 -3.0(15)
P1 C17 C18 C19 174.2(9)
C17 C18 C19 C20 -0.6(17)
C18 C19 C20 C21 3.2(16)
C18 C19 C20 C23 -179.4(10)
C19 C20 C21 C22 -2.0(16)
C23 C20 C21 C22 -179.4(10)
C20 C21 C22 C17 -1.5(15)
C18 C17 C22 C21 4.0(15)
P1 C17 C22 C21 -173.2(8)
C17 P1 C24 C29 15.8(10)
C10 P1 C24 C29 -95.9(9)
Au P1 C24 C29 142.0(8)
C17 P1 C24 C25 -167.3(8)
C10 P1 C24 C25 81.1(9)
Au P1 C24 C25 -41.1(9)
C29 C24 C25 C26 2.7(16)
P1 C24 C25 C26 -174.4(9)
C24 C25 C26 C27 -1.4(18)
C25 C26 C27 C28 -1(2)
C25 C26 C27 C30 178.7(12)
C26 C27 C28 C29 1(2)
C30 C27 C28 C29 -177.9(13)
C25 C24 C29 C28 -1.9(16)
P1 C24 C29 C28 175.0(9)
C27 C28 C29 C24 -0.3(19)
